data_1511714
loop_
_publ_author_name
'Chepiga, M.V.'
'Kuz'ma, Yu.B.'

_publ_section_title
;
 The system rhenium - cobalt - boron
;
_journal_name_full 'Izvestiya Akademii Nauk SSSR, Neorganicheskie Materialy'
_journal_page_first 1688
_journal_page_last 1696
_journal_volume 9
_journal_year 1973
_chemical_formula_sum 'B4 Co2.75 Re4.25'
_chemical_name_systematic 'Re4.25 Co2.75 B4'
_space_group_IT_number 127
_symmetry_space_group_name_Hall '-P 4 2ab'
_symmetry_space_group_name_H-M 'P 4/m b m'
_cell_angle_alpha 90
_cell_angle_beta 90
_cell_angle_gamma 90
_cell_formula_units_Z 2
_cell_length_a 5.31
_cell_length_b 5.31
_cell_length_c 7.93
_cell_volume 223.595
_citation_journal_id_ASTM IVNMAW
_cod_data_source_file boron4-x_38.cif
_cod_data_source_block B4Co2.75Re4.25
_cod_original_cell_volume 223.5951
_cod_database_code 1511714

loop_
_symmetry_equiv_pos_as_xyz
x,y,z
-y,x,z
-x,-y,z
y,-x,z
x+1/2,-y+1/2,-z
y+1/2,x+1/2,-z
-x+1/2,y+1/2,-z
-y+1/2,-x+1/2,-z
-x,-y,-z
y,-x,-z
x,y,-z
-y,x,-z
-x-1/2,y-1/2,z
-y-1/2,-x-1/2,z
x-1/2,-y-1/2,z
y-1/2,x-1/2,z

loop_
_atom_site_label
_atom_site_type_symbol
_atom_site_fract_x
_atom_site_fract_y
_atom_site_fract_z
_atom_site_occupancy
_atom_site_U_iso_or_equiv
Re2 Re 0.329 0.829 0 0.125 0.0
Re1 Re 0.175 0.675 0.276 1 0.0
Co1 Co 0.329 0.829 0 0.875 0.0
Co2 Co 0 0 0.5 1 0.0
B2 B 0.372 0.872 0.5 1 0.0
B1 B 0 0 0.139 1 0.0
